data_1571652
loop_
_publ_author_name
'Sun, Haoran'
'Jimbo, Atsuhiro'
'Li, Chifeng'
'Yonesato, Kentaro'
'Yamaguchi, Kazuya'
'Suzuki, Kosuke'

_publ_section_title
;
 Self-assembled molecular hybrids comprising lacunary polyoxometalates and
 multidentate imidazole ligands.
;
_journal_issue 24
_journal_name_full 'Chemical science'
_journal_page_first 9281
_journal_page_last 9286
_journal_paper_doi 10.1039/d4sc02384f
_journal_volume 15
_journal_year 2024
_chemical_formula_sum 'C60 H48 Mo36 N24 O124 P4'
_chemical_formula_weight 6666.94
_space_group_crystal_system tetragonal
_space_group_IT_number 88
_space_group_name_Hall '-I 4ad'
_space_group_name_H-M_alt 'I 41/a :2'
_atom_sites_solution_hydrogens geom
_audit_creation_method SHELXL-2018/3
_audit_update_record
;
2024-04-03 deposited with the CCDC.	2024-05-16 downloaded from the CCDC.
;
_cell_angle_alpha 90
_cell_angle_beta 90
_cell_angle_gamma 90
_cell_formula_units_Z 4
_cell_length_a 39.2789(3)
_cell_length_b 39.2789(3)
_cell_length_c 32.7662(5)
_cell_measurement_reflns_used 30218
_cell_measurement_temperature 100(2)
_cell_measurement_theta_max 13.7580
_cell_measurement_theta_min 0.7620
_cell_volume 50552.7(9)
_computing_cell_refinement 'CrysAlisPro 1.171.42.49 (Rigaku OD, 2022)'
_computing_data_collection 'RAPID AUTO (Rigaku OD)'
_computing_data_reduction 'CrysAlisPro 1.171.42.49 (Rigaku OD, 2022)'
_computing_structure_refinement 'SHELXL-2018/3 (Sheldrick, 2018)'
_computing_structure_solution 'SHELXT-2018/2 (Sheldrick, 2018)'
_diffrn_ambient_temperature 100(2)
_diffrn_detector 'PILATUS3 X CdTe 1M'
_diffrn_detector_area_resol_mean 5.8140
_diffrn_measured_fraction_theta_full 1.000
_diffrn_measured_fraction_theta_max 1.000
_diffrn_measurement_device 'SPring-8 BL02B1'
_diffrn_measurement_device_type Synchrotron
_diffrn_measurement_method '\w scans'
_diffrn_radiation_type Synchrotron
_diffrn_radiation_wavelength 0.4151
_diffrn_reflns_av_R_equivalents 0.0882
_diffrn_reflns_av_unetI/netI 0.0322
_diffrn_reflns_Laue_measured_fraction_full 1.000
_diffrn_reflns_Laue_measured_fraction_max 1.000
_diffrn_reflns_limit_h_max 45
_diffrn_reflns_limit_h_min -45
_diffrn_reflns_limit_k_max 45
_diffrn_reflns_limit_k_min -45
_diffrn_reflns_limit_l_max 38
_diffrn_reflns_limit_l_min -38
_diffrn_reflns_number 275758
_diffrn_reflns_point_group_measured_fraction_full 1.000
_diffrn_reflns_point_group_measured_fraction_max 1.000
_diffrn_reflns_theta_full 13.965
_diffrn_reflns_theta_max 13.965
_diffrn_reflns_theta_min 0.606
_exptl_absorpt_coefficient_mu 1.311
_exptl_absorpt_correction_T_max 1.00000
_exptl_absorpt_correction_T_min 0.49269
_exptl_absorpt_correction_type multi-scan
_exptl_absorpt_process_details
;
CrysAlisPro 1.171.42.49 (Rigaku Oxford Diffraction, 2022)
Empirical absorption correction using spherical harmonics,
implemented in SCALE3 ABSPACK scaling algorithm.
;
_exptl_crystal_colour colorless
_exptl_crystal_density_diffrn 0.876
_exptl_crystal_density_method 'Not measured'
_exptl_crystal_description block
_exptl_crystal_F_000 12560
_exptl_crystal_size_max 0.060
_exptl_crystal_size_mid 0.050
_exptl_crystal_size_min 0.040
_refine_diff_density_max 0.438
_refine_diff_density_min -0.848
_refine_diff_density_rms 0.070
_refine_ls_extinction_method none
_refine_ls_goodness_of_fit_ref 1.073
_refine_ls_hydrogen_treatment constr
_refine_ls_matrix_type full
_refine_ls_number_parameters 736
_refine_ls_number_reflns 20837
_refine_ls_number_restraints 162
_refine_ls_restrained_S_all 1.108
_refine_ls_R_factor_all 0.0935
_refine_ls_R_factor_gt 0.0641
_refine_ls_shift/su_max 0.003
_refine_ls_shift/su_mean 0.000
_refine_ls_structure_factor_coef Fsqd
_refine_ls_weighting_details 'w=1/[\s^2^(Fo^2^)+(0.1102P)^2^+78.0267P] where P=(Fo^2^+2Fc^2^)/3'
_refine_ls_weighting_scheme calc
_refine_ls_wR_factor_gt 0.1987
_refine_ls_wR_factor_ref 0.2196
_reflns_Friedel_coverage 0.000
_reflns_number_gt 12405
_reflns_number_total 20837
_reflns_threshold_expression 'I > 2\s(I)'
_cod_data_source_file d4sc02384f2.cif
_cod_data_source_block Compound_IV
_cod_depositor_comments 'Adding full bibliography for 1571650--1571653.cif.'
_cod_original_cell_volume 50552.7(11)
_cod_original_sg_symbol_H-M 'I 41/a'
_cod_database_code 1571652
_shelx_shelxl_version_number 2018/3
_shelx_space_group_comment
;
The symmetry employed for this shelxl refinement is uniquely defined
by the following loop, which should always be used as a source of
symmetry information in preference to the above space-group names.
They are only intended as comments.
;
_shelx_estimated_absorpt_t_min 0.925
_shelx_estimated_absorpt_t_max 0.949
_oxdiff_exptl_absorpt_empirical_full_min 0.574
_oxdiff_exptl_absorpt_empirical_full_max 2.142
_oxdiff_exptl_absorpt_empirical_details
;
Empirical correction (ABSPACK) includes:
- Absorption correction using spherical harmonics
- Frame scaling
- B-factor correction
;

loop_
_space_group_symop_operation_xyz
'x, y, z'
'-y+3/4, x+1/4, z+1/4'
'-x, -y+1/2, z'
'y+1/4, -x+1/4, z+1/4'
'x+1/2, y+1/2, z+1/2'
'-y+5/4, x+3/4, z+3/4'
'-x+1/2, -y+1, z+1/2'
'y+3/4, -x+3/4, z+3/4'
'-x, -y, -z'
'y-3/4, -x-1/4, -z-1/4'
'x, y-1/2, -z'
'-y-1/4, x-1/4, -z-1/4'
'-x+1/2, -y+1/2, -z+1/2'
'y-1/4, -x+1/4, -z+1/4'
'x+1/2, y, -z+1/2'
'-y+1/4, x+1/4, -z+1/4'

loop_
_atom_site_label
_atom_site_type_symbol
_atom_site_fract_x
_atom_site_fract_y
_atom_site_fract_z
_atom_site_U_iso_or_equiv
_atom_site_adp_type
_atom_site_occupancy
_atom_site_site_symmetry_order
_atom_site_calc_flag
_atom_site_refinement_flags_posn
_atom_site_refinement_flags_adp
_atom_site_refinement_flags_occupancy
_atom_site_disorder_assembly
_atom_site_disorder_group
P1 P 0.84224(4) 0.29866(4) -0.01571(5) 0.0789(5) Uani 1 1 d . . . . .
Mo1 Mo 0.87102(2) 0.38285(2) -0.00997(2) 0.1219(3) Uani 1 1 d . . . . .
Mo2 Mo 0.81727(2) 0.35542(2) 0.06041(3) 0.1244(3) Uani 1 1 d . . . . .
Mo3 Mo 0.78969(2) 0.26602(2) 0.06041(2) 0.1120(2) Uani 1 1 d . . . . .
Mo4 Mo 0.81762(2) 0.21277(2) -0.01080(2) 0.1276(3) Uani 1 1 d . . . . .
Mo5 Mo 0.87698(2) 0.24364(2) -0.08916(2) 0.1201(3) Uani 1 1 d . . . . .
Mo6 Mo 0.90202(2) 0.32407(2) -0.08909(2) 0.1168(3) Uani 1 1 d . . . . .
Mo7A Mo 0.81260(4) 0.35265(5) -0.09357(5) 0.1234(6) Uani 0.5 1 d . U P A 1
Mo8A Mo 0.75746(3) 0.32433(5) -0.02239(4) 0.1120(5) Uani 0.5 1 d . U P A 1
Mo9A Mo 0.78703(5) 0.27033(5) -0.09410(7) 0.1268(8) Uani 0.5 1 d . . P A 1
Mo7B Mo 0.78190(5) 0.36360(5) -0.04448(8) 0.1600(8) Uani 0.5 1 d . U P A 2
Mo8B Mo 0.75574(4) 0.28214(5) -0.04400(6) 0.1327(6) Uani 0.5 1 d . . P A 2
Mo9B Mo 0.80928(6) 0.30974(9) -0.11578(7) 0.1583(11) Uani 0.5 1 d . . P A 2
O1A O 0.9421(3) 0.3112(4) -0.0527(4) 0.080(3) Uani 0.5 1 d . U P B -1
O1B O 0.9115(3) 0.3703(4) 0.0265(4) 0.072(3) Uani 0.5 1 d . U P C -2
O2A O 0.8577(3) 0.3436(3) 0.1007(4) 0.074(3) Uani 0.5 1 d . U P D -3
O2B O 0.8285(4) 0.2534(3) 0.0975(4) 0.081(3) Uani 0.5 1 d . U P E -4
O3A O 0.8583(3) 0.1988(4) 0.0277(4) 0.073(3) Uani 0.5 1 d . U P F -1
O3B O 0.9195(3) 0.2302(4) -0.0531(4) 0.083(3) Uani 0.5 1 d . U P G -2
O4 O 0.85105(9) 0.32942(10) 0.01121(11) 0.0762(10) Uani 1 1 d . . . . .
O5 O 0.83213(9) 0.26808(10) 0.01069(12) 0.0767(10) Uani 1 1 d . . . . .
O6 O 0.87298(9) 0.28875(10) -0.04297(12) 0.0757(10) Uani 1 1 d . . . . .
O7 O 0.81190(11) 0.30812(11) -0.04333(15) 0.0960(12) Uani 1 1 d . U . . .
O8 O 0.84228(10) 0.39023(10) 0.03522(14) 0.0886(12) Uani 1 1 d . . . . .
O9 O 0.80293(9) 0.31086(11) 0.07215(13) 0.0857(12) Uani 1 1 d . . . . .
O10 O 0.78992(10) 0.22285(11) 0.03444(14) 0.0894(12) Uani 1 1 d . . . . .
O11 O 0.85155(11) 0.21970(11) -0.05002(13) 0.0923(12) Uani 1 1 d . . . . .
O12 O 0.90078(10) 0.28047(10) -0.11241(12) 0.0819(11) Uani 1 1 d . . . . .
O13 O 0.89523(11) 0.35817(10) -0.04993(13) 0.0894(12) Uani 1 1 d . . . . .
O14 O 0.83035(12) 0.37948(12) -0.04735(17) 0.1163(14) Uani 1 1 d . U . . .
O15 O 0.78388(11) 0.35556(13) 0.01465(16) 0.1134(14) Uani 1 1 d . U . . .
O16 O 0.76150(11) 0.28503(12) 0.01507(14) 0.0976(13) Uani 1 1 d . . . . .
O17 O 0.78572(13) 0.23895(12) -0.04761(16) 0.1153(17) Uani 1 1 d . . . . .
O18 O 0.83262(11) 0.26365(13) -0.10883(14) 0.1056(15) Uani 1 1 d . . . . .
O19 O 0.85507(11) 0.33317(12) -0.10889(14) 0.0992(13) Uani 1 1 d . . . . .
O20A O 0.7691(3) 0.3557(3) -0.0683(4) 0.120(3) Uani 0.5 1 d . U P A 1
O21A O 0.7502(4) 0.2922(3) -0.0697(5) 0.147(6) Uani 0.5 1 d . . P A 1
O22A O 0.7926(3) 0.3142(4) -0.1234(4) 0.111(4) Uani 0.5 1 d . . P A 1
O20B O 0.7455(3) 0.3304(3) -0.0409(5) 0.121(2) Uani 0.5 1 d . U P A 2
O21B O 0.7717(4) 0.2855(4) -0.1007(5) 0.114(4) Uani 0.5 1 d . . P A 2
O22B O 0.7926(4) 0.3514(3) -0.1014(5) 0.125(2) Uani 0.5 1 d . U P A 2
O23 O 0.88116(14) 0.42396(11) -0.02130(16) 0.1130(16) Uani 1 1 d . . . . .
O24 O 0.79298(11) 0.37937(12) 0.09275(15) 0.1040(14) Uani 1 1 d . . . . .
O25 O 0.75696(11) 0.26016(13) 0.09351(14) 0.1034(14) Uani 1 1 d . . . . .
O26 O 0.80245(13) 0.17415(13) -0.02286(15) 0.1123(15) Uani 1 1 d . . . . .
O27 O 0.88114(13) 0.21400(12) -0.12670(14) 0.1076(15) Uani 1 1 d . . . . .
O28 O 0.92208(12) 0.34588(11) -0.12666(15) 0.1036(14) Uani 1 1 d . . . . .
O29A O 0.8079(3) 0.3841(3) -0.1300(3) 0.135(4) Uani 0.5 1 d . . P A 1
O30A O 0.7167(2) 0.3369(3) -0.0127(3) 0.118(3) Uani 0.5 1 d . . P A 1
O31A O 0.7650(3) 0.2463(4) -0.1294(3) 0.147(5) Uani 0.5 1 d . . P A 1
O29B O 0.7583(3) 0.4004(3) -0.0502(4) 0.141(2) Uani 0.5 1 d . U P A 2
O30B O 0.7157(3) 0.2654(4) -0.0502(4) 0.165(5) Uani 0.5 1 d . . P A 2
O31B O 0.8037(3) 0.3128(5) -0.1662(4) 0.175(6) Uani 0.5 1 d . . P A 2
N1A N 0.9079(2) 0.3803(3) 0.0290(4) 0.068(4) Uani 0.5 1 d G U P C -1
C11A C 0.9143(2) 0.3962(3) 0.0672(3) 0.103(4) Uani 0.5 1 d G . P C -1
H11A H 0.898469 0.409082 0.082665 0.124 Uiso 0.5 1 calc R U P C -1
C12A C 0.9487(2) 0.3895(3) 0.0781(3) 0.107(5) Uani 0.5 1 d G . P C -1
H12A H 0.959828 0.397143 0.102126 0.128 Uiso 0.5 1 calc R U P C -1
N11A N 0.96348(19) 0.3695(2) 0.0467(3) 0.093(3) Uani 0.5 1 d G . P C -1
C13A C 0.9383(3) 0.3637(3) 0.0164(3) 0.096(4) Uani 0.5 1 d G . P C -1
H13A H 0.941200 0.351083 -0.008080 0.115 Uiso 0.5 1 calc R U P C -1
C1 C 0.99560(8) 0.35579(12) 0.04063(15) 0.100(2) Uani 1 1 d G . . . .
H1 H 0.972362 0.362483 0.040980 0.120 Uiso 0.5 1 calc R U P C -2
C2 C 1.01785(11) 0.36804(11) 0.07017(13) 0.094(2) Uani 1 1 d G . . B .
H2 H 1.009822 0.383108 0.090702 0.113 Uiso 0.5 1 calc R U P H -4
C3 C 1.05186(10) 0.35825(12) 0.06966(13) 0.095(2) Uani 1 1 d G . . B .
H3 H 1.067063 0.366620 0.089844 0.114 Uiso 0.5 1 calc R U P I -3
C4 C 1.06361(8) 0.33620(12) 0.03961(15) 0.099(2) Uani 1 1 d G . . B .
H4 H 1.086847 0.329506 0.039265 0.118 Uiso 0.5 1 calc R U P J -1
C5 C 1.04136(12) 0.32395(11) 0.01008(12) 0.094(2) Uani 1 1 d G . . B .
H5 H 1.049388 0.308880 -0.010457 0.113 Uiso 0.5 1 calc R U P K -2
C6 C 1.00735(11) 0.33374(12) 0.01059(13) 0.097(2) Uani 1 1 d G . . B .
H6 H 0.992145 0.325368 -0.009600 0.116 Uiso 0.5 1 calc R U P L -1
N1B N 0.9454(2) 0.3116(4) -0.0634(3) 0.068(4) Uani 0.5 1 d G U P B -2
C11B C 0.9719(3) 0.2897(3) -0.0769(3) 0.088(4) Uani 0.5 1 d G . P B -2
H11B H 0.970875 0.274740 -0.099620 0.105 Uiso 0.5 1 calc R U P B -2
C12B C 1.0002(2) 0.2942(2) -0.0505(3) 0.102(5) Uani 0.5 1 d G . P B -2
H12B H 1.021457 0.282755 -0.052450 0.123 Uiso 0.5 1 calc R U P B -2
N11B N 0.9912(2) 0.3188(2) -0.0207(2) 0.086(3) Uani 0.5 1 d G . P B -2
C13B C 0.9573(2) 0.3296(3) -0.0286(3) 0.099(4) Uani 0.5 1 d G . P B -2
H13B H 0.944861 0.345927 -0.013378 0.119 Uiso 0.5 1 calc R U P B -2
N2A N 0.8224(3) 0.2473(3) 0.1000(4) 0.079(4) Uani 0.5 1 d G U P E -3
C21A C 0.8293(3) 0.2140(2) 0.1149(3) 0.098(4) Uani 0.5 1 d G . P E -3
H21A H 0.819678 0.193451 0.104875 0.118 Uiso 0.5 1 calc R U P E -3
C22A C 0.8530(2) 0.21691(17) 0.1474(3) 0.091(4) Uani 0.5 1 d G . P E -3
H22A H 0.862101 0.198623 0.162922 0.109 Uiso 0.5 1 calc R U P E -3
N21A N 0.8608(2) 0.25195(19) 0.1525(3) 0.082(3) Uani 0.5 1 d G . P E -3
C23A C 0.8419(3) 0.27070(18) 0.1233(4) 0.092(4) Uani 0.5 1 d G . P E -3
H23A H 0.842252 0.294718 0.119833 0.111 Uiso 0.5 1 calc R U P E -3
N2B N 0.8540(3) 0.3523(3) 0.0988(4) 0.067(3) Uani 0.5 1 d G U P D -4
C21B C 0.8774(3) 0.3767(2) 0.1141(3) 0.094(4) Uani 0.5 1 d G . P D -4
H21B H 0.880743 0.399100 0.103834 0.113 Uiso 0.5 1 calc R U P D -4
C22B C 0.8950(2) 0.3618(2) 0.1475(3) 0.103(5) Uani 0.5 1 d G . P D -4
H22B H 0.912104 0.372483 0.163521 0.124 Uiso 0.5 1 calc R U P D -4
N21B N 0.8824(2) 0.32823(19) 0.1528(3) 0.090(3) Uani 0.5 1 d G . P D -4
C23B C 0.8571(3) 0.3224(2) 0.1227(4) 0.106(5) Uani 0.5 1 d G . P D -4
H23B H 0.844441 0.301951 0.119200 0.128 Uiso 0.5 1 calc R U P D -4
N3A N 0.9180(2) 0.2301(3) -0.0639(3) 0.067(3) Uani 0.5 1 d G U P G -1
C31A C 0.9523(3) 0.2340(2) -0.0766(3) 0.081(3) Uani 0.5 1 d G . P G -1
H31A H 0.960021 0.247544 -0.098837 0.098 Uiso 0.5 1 calc R U P G -1
C32A C 0.97312(17) 0.2142(2) -0.0503(3) 0.092(4) Uani 0.5 1 d G . P G -1
H32A H 0.997179 0.212117 -0.051866 0.110 Uiso 0.5 1 calc R U P G -1
N31A N 0.9516(2) 0.1980(2) -0.0214(2) 0.088(3) Uani 0.5 1 d G . P G -1
C33A C 0.91756(18) 0.2079(3) -0.0298(3) 0.084(3) Uani 0.5 1 d G . P G -1
H33A H 0.897925 0.200812 -0.015094 0.101 Uiso 0.5 1 calc R U P G -1
N3B N 0.8496(2) 0.1933(3) 0.0267(4) 0.064(4) Uani 0.5 1 d G U P F -2
C31B C 0.84545(18) 0.1770(3) 0.0652(3) 0.095(4) Uani 0.5 1 d G . P F -2
H31B H 0.824964 0.175828 0.080503 0.114 Uiso 0.5 1 calc R U P F -2
C32B C 0.8773(2) 0.1629(3) 0.0766(2) 0.101(4) Uani 0.5 1 d G . P F -2
H32B H 0.881911 0.150575 0.100932 0.121 Uiso 0.5 1 calc R U P F -2
N31B N 0.90114(17) 0.1704(2) 0.0453(3) 0.091(3) Uani 0.5 1 d G . P F -2
C33B C 0.8840(2) 0.1892(3) 0.0144(2) 0.098(4) Uani 0.5 1 d G . P F -2
H33B H 0.893814 0.197507 -0.010080 0.118 Uiso 0.5 1 calc R U P F -2

loop_
_atom_site_aniso_label
_atom_site_aniso_U_11
_atom_site_aniso_U_22
_atom_site_aniso_U_33
_atom_site_aniso_U_23
_atom_site_aniso_U_13
_atom_site_aniso_U_12
P1 0.0701(10) 0.0805(11) 0.0861(11) 0.0042(9) -0.0124(8) 0.0011(8)
Mo1 0.1750(7) 0.0764(4) 0.1143(5) -0.0046(3) 0.0410(5) -0.0177(4)
Mo2 0.1147(5) 0.0983(5) 0.1601(7) -0.0303(4) 0.0534(5) -0.0163(4)
Mo3 0.1161(5) 0.0927(4) 0.1273(5) -0.0028(4) 0.0374(4) -0.0094(4)
Mo4 0.1606(7) 0.0956(5) 0.1268(6) -0.0211(4) 0.0430(5) -0.0433(4)
Mo5 0.1490(6) 0.0938(4) 0.1176(5) -0.0257(4) 0.0412(4) -0.0324(4)
Mo6 0.1404(6) 0.0763(4) 0.1336(6) -0.0002(4) 0.0500(5) -0.0045(4)
Mo7A 0.0891(9) 0.1520(14) 0.1291(12) 0.0586(11) -0.0352(9) 0.0040(9)
Mo8A 0.0675(7) 0.1744(15) 0.0941(9) 0.0020(9) -0.0199(6) 0.0319(8)
Mo9A 0.1161(14) 0.1340(14) 0.1303(14) -0.0291(11) -0.0676(12) 0.0299(11)
Mo7B 0.1402(13) 0.1200(11) 0.2198(18) -0.0175(12) -0.0906(14) 0.0441(10)
Mo8B 0.0819(9) 0.1670(16) 0.1493(15) 0.0407(13) -0.0426(9) -0.0225(9)
Mo9B 0.1045(15) 0.272(3) 0.0984(13) 0.0335(14) -0.0233(11) 0.0471(17)
O1A 0.092(6) 0.080(5) 0.069(6) 0.006(5) -0.001(5) 0.014(5)
O1B 0.078(6) 0.050(7) 0.087(5) 0.002(4) -0.004(4) 0.023(4)
O2A 0.063(5) 0.062(6) 0.099(5) 0.008(5) -0.010(4) 0.017(4)
O2B 0.055(5) 0.085(5) 0.102(6) 0.002(5) -0.011(5) -0.012(5)
O3A 0.048(6) 0.085(6) 0.085(5) -0.010(4) -0.010(4) -0.015(5)
O3B 0.093(6) 0.087(5) 0.069(6) 0.008(5) -0.019(4) -0.004(5)
O4 0.069(2) 0.081(3) 0.079(3) 0.001(2) -0.0072(19) 0.0083(19)
O5 0.062(2) 0.082(3) 0.086(3) 0.002(2) -0.0120(19) 0.0002(19)
O6 0.068(2) 0.080(3) 0.080(2) 0.002(2) -0.012(2) -0.0016(19)
O7 0.078(2) 0.091(2) 0.119(3) 0.003(2) -0.036(2) 0.009(2)
O8 0.077(3) 0.071(2) 0.118(3) 0.010(2) 0.000(2) 0.015(2)
O9 0.061(2) 0.105(3) 0.091(3) -0.006(2) -0.005(2) 0.005(2)
O10 0.066(2) 0.089(3) 0.114(3) 0.001(2) -0.007(2) -0.015(2)
O11 0.098(3) 0.087(3) 0.092(3) -0.002(2) -0.015(2) -0.010(2)
O12 0.082(3) 0.086(3) 0.078(3) 0.001(2) -0.007(2) 0.000(2)
O13 0.096(3) 0.079(3) 0.094(3) 0.010(2) -0.009(2) -0.006(2)
O14 0.105(3) 0.101(3) 0.143(3) 0.011(3) -0.052(3) 0.007(2)
O15 0.082(2) 0.119(3) 0.140(3) -0.004(3) -0.039(2) 0.022(2)
O16 0.078(3) 0.121(4) 0.094(3) 0.006(3) -0.009(2) 0.013(2)
O17 0.112(4) 0.104(3) 0.130(4) 0.018(3) -0.058(3) -0.016(3)
O18 0.082(3) 0.140(4) 0.095(3) -0.011(3) -0.022(2) 0.005(3)
O19 0.091(3) 0.111(3) 0.096(3) 0.016(3) -0.013(2) 0.021(3)
O20A 0.102(5) 0.155(6) 0.104(5) 0.014(5) -0.054(5) 0.019(5)
O21A 0.144(12) 0.141(10) 0.158(13) 0.068(10) -0.120(11) -0.015(9)
O22A 0.091(9) 0.138(10) 0.102(10) 0.020(7) -0.049(8) 0.022(8)
O20B 0.103(4) 0.104(4) 0.157(5) -0.005(4) -0.053(4) 0.020(4)
O21B 0.091(10) 0.148(13) 0.104(10) -0.022(9) -0.013(8) -0.011(8)
O22B 0.112(4) 0.102(4) 0.160(5) 0.001(4) -0.051(4) 0.017(4)
O23 0.139(4) 0.073(3) 0.127(4) 0.012(3) 0.016(3) -0.004(3)
O24 0.078(3) 0.103(3) 0.131(4) -0.006(3) 0.012(3) 0.002(2)
O25 0.082(3) 0.118(4) 0.110(4) 0.001(3) 0.005(3) -0.004(3)
O26 0.123(4) 0.105(4) 0.109(4) -0.011(3) 0.009(3) -0.027(3)
O27 0.120(4) 0.104(3) 0.099(3) -0.018(3) 0.007(3) -0.010(3)
O28 0.108(3) 0.083(3) 0.119(4) 0.013(3) 0.009(3) 0.008(3)
O29A 0.100(7) 0.168(10) 0.137(9) 0.060(8) -0.028(7) 0.019(7)
O30A 0.064(5) 0.177(10) 0.112(7) 0.033(7) -0.012(5) 0.036(6)
O31A 0.134(9) 0.202(12) 0.106(8) -0.032(8) -0.056(7) 0.013(8)
O29B 0.122(4) 0.121(4) 0.180(5) -0.002(4) -0.058(4) 0.027(4)
O30B 0.098(8) 0.236(15) 0.162(11) 0.040(10) -0.047(8) -0.015(9)
O31B 0.120(10) 0.292(19) 0.112(10) 0.006(10) -0.037(8) 0.031(10)
N1A 0.066(5) 0.053(9) 0.085(6) 0.005(5) -0.011(5) 0.024(5)
C11A 0.108(11) 0.132(12) 0.071(8) -0.018(8) -0.006(8) 0.024(9)
C12A 0.088(10) 0.120(12) 0.112(12) -0.025(10) -0.023(9) 0.016(9)
N11A 0.091(8) 0.084(7) 0.103(8) -0.027(6) -0.003(7) 0.010(6)
C13A 0.074(9) 0.087(9) 0.128(12) -0.006(8) 0.000(9) 0.022(7)
C1 0.070(4) 0.107(5) 0.123(6) -0.009(5) -0.018(4) 0.025(4)
C2 0.078(4) 0.089(4) 0.117(5) -0.031(4) -0.009(4) 0.027(4)
C3 0.093(5) 0.081(4) 0.111(5) -0.022(4) -0.015(4) -0.002(4)
C4 0.081(5) 0.106(5) 0.109(5) -0.024(4) -0.007(4) 0.026(4)
C5 0.111(5) 0.092(5) 0.081(4) -0.021(4) -0.008(4) 0.013(4)
C6 0.093(5) 0.089(5) 0.108(5) -0.027(4) -0.021(4) 0.007(4)
N1B 0.071(6) 0.071(6) 0.062(8) 0.009(5) 0.014(5) 0.005(5)
C11B 0.081(8) 0.099(9) 0.083(8) -0.028(7) -0.016(7) 0.012(7)
C12B 0.093(10) 0.115(11) 0.100(10) -0.034(9) -0.017(9) 0.025(9)
N11B 0.067(6) 0.082(7) 0.109(8) -0.019(6) -0.017(6) 0.018(5)
C13B 0.132(13) 0.103(10) 0.062(8) -0.033(7) -0.022(8) -0.007(9)
N2A 0.053(7) 0.085(7) 0.099(6) 0.005(6) -0.016(6) -0.016(6)
C21A 0.089(9) 0.089(9) 0.117(11) 0.017(8) -0.005(8) 0.002(7)
C22A 0.116(11) 0.072(8) 0.085(9) 0.018(7) -0.029(8) -0.020(7)
N21A 0.075(6) 0.067(6) 0.103(8) 0.005(5) -0.001(6) -0.012(5)
C23A 0.080(9) 0.080(9) 0.117(11) 0.021(8) -0.019(8) -0.010(7)
N2B 0.050(5) 0.062(8) 0.088(6) 0.012(5) -0.027(5) 0.022(5)
C21B 0.067(8) 0.087(9) 0.129(12) -0.001(8) -0.014(8) 0.008(7)
C22B 0.141(13) 0.065(8) 0.103(11) 0.017(7) -0.048(10) -0.022(8)
N21B 0.082(7) 0.081(7) 0.106(8) 0.006(6) -0.016(6) 0.000(5)
C23B 0.099(11) 0.104(11) 0.116(12) 0.022(10) -0.041(9) -0.003(9)
N3A 0.069(5) 0.077(5) 0.054(7) 0.013(5) -0.037(5) 0.005(5)
C31A 0.077(8) 0.074(8) 0.093(9) 0.022(7) 0.003(7) 0.002(6)
C32A 0.085(9) 0.088(9) 0.102(10) 0.018(8) 0.004(8) 0.009(8)
N31A 0.081(7) 0.096(7) 0.087(7) 0.018(6) 0.014(6) 0.007(6)
C33A 0.090(9) 0.089(9) 0.073(8) -0.003(7) -0.004(7) 0.010(7)
N3B 0.030(6) 0.085(7) 0.076(6) 0.002(5) -0.026(4) -0.007(5)
C31B 0.054(7) 0.133(12) 0.097(10) 0.009(9) -0.004(7) 0.006(7)
C32B 0.090(10) 0.123(12) 0.089(10) 0.029(9) 0.030(8) -0.022(9)
N31B 0.085(7) 0.074(6) 0.115(9) 0.024(6) -0.031(7) 0.006(5)
C33B 0.081(9) 0.100(10) 0.113(11) -0.032(9) 0.005(9) -0.009(8)

loop_
_atom_type_symbol
_atom_type_description
_atom_type_scat_dispersion_real
_atom_type_scat_dispersion_imag
_atom_type_scat_source
C C 0.0000 0.0004 'International Tables Vol C Tables 4.2.6.8 and 6.1.1.4'
H H 0.0000 0.0000 'International Tables Vol C Tables 4.2.6.8 and 6.1.1.4'
N N 0.0007 0.0009 'International Tables Vol C Tables 4.2.6.8 and 6.1.1.4'
P P 0.0364 0.0320 'International Tables Vol C Tables 4.2.6.8 and 6.1.1.4'
Mo Mo 0.0219 1.8877 'International Tables Vol C Tables 4.2.6.8 and 6.1.1.4'
O O 0.0020 0.0018 'International Tables Vol C Tables 4.2.6.8 and 6.1.1.4'

loop_
_geom_angle_atom_site_label_1
_geom_angle_atom_site_label_2
_geom_angle_atom_site_label_3
_geom_angle
_geom_angle_site_symmetry_1
_geom_angle_site_symmetry_3
_geom_angle_publ_flag
O5 P1 O4 110.5(2) . . ?
O5 P1 O7 108.6(2) . . ?
O4 P1 O7 108.8(2) . . ?
O5 P1 O6 109.3(2) . . ?
O4 P1 O6 110.7(2) . . ?
O7 P1 O6 108.9(3) . . ?
O23 Mo1 O8 99.5(2) . . ?
O23 Mo1 O13 102.6(2) . . ?
O8 Mo1 O13 157.90(17) . . ?
O23 Mo1 N1A 91.1(5) . . ?
O8 Mo1 N1A 86.4(4) . . ?
O13 Mo1 N1A 93.1(4) . . ?
O23 Mo1 O14 96.6(2) . . ?
O8 Mo1 O14 90.7(2) . . ?
O13 Mo1 O14 86.8(2) . . ?
N1A Mo1 O14 172.2(5) . . ?
O23 Mo1 O1B 100.0(5) . . ?
O8 Mo1 O1B 92.5(4) . . ?
O13 Mo1 O1B 83.7(4) . . ?
O14 Mo1 O1B 162.3(4) . . ?
O23 Mo1 O4 172.1(2) . . ?
O8 Mo1 O4 72.84(15) . . ?
O13 Mo1 O4 85.08(15) . . ?
N1A Mo1 O4 90.5(5) . . ?
O14 Mo1 O4 81.73(17) . . ?
O1B Mo1 O4 82.6(4) . . ?
O24 Mo2 O8 99.5(2) . . ?
O24 Mo2 O9 102.6(2) . . ?
O8 Mo2 O9 157.91(18) . . ?
O24 Mo2 N2B 92.8(5) . . ?
O8 Mo2 N2B 86.6(4) . . ?
O9 Mo2 N2B 91.9(4) . . ?
O24 Mo2 O15 95.6(2) . . ?
O8 Mo2 O15 90.7(2) . . ?
O9 Mo2 O15 87.7(2) . . ?
N2B Mo2 O15 171.5(5) . . ?
O24 Mo2 O2A 98.8(5) . . ?
O8 Mo2 O2A 92.4(4) . . ?
O9 Mo2 O2A 83.8(4) . . ?
O15 Mo2 O2A 164.5(4) . . ?
O24 Mo2 O4 172.3(2) . . ?
O8 Mo2 O4 73.49(16) . . ?
O9 Mo2 O4 84.47(16) . . ?
N2B Mo2 O4 89.9(5) . . ?
O15 Mo2 O4 81.65(18) . . ?
O2A Mo2 O4 84.7(5) . . ?
O25 Mo3 O9 101.9(2) . . ?
O25 Mo3 O10 99.7(2) . . ?
O9 Mo3 O10 158.37(18) . . ?
O25 Mo3 N2A 91.3(5) . . ?
O9 Mo3 N2A 92.0(4) . . ?
O10 Mo3 N2A 87.6(4) . . ?
O25 Mo3 O16 96.1(2) . . ?
O9 Mo3 O16 87.44(19) . . ?
O10 Mo3 O16 90.19(19) . . ?
N2A Mo3 O16 172.5(5) . . ?
O25 Mo3 O2B 98.9(5) . . ?
O9 Mo3 O2B 84.1(4) . . ?
O10 Mo3 O2B 92.7(4) . . ?
O16 Mo3 O2B 164.0(5) . . ?
O25 Mo3 O5 172.86(19) . . ?
O9 Mo3 O5 84.97(16) . . ?
O10 Mo3 O5 73.40(16) . . ?
N2A Mo3 O5 90.4(5) . . ?
O16 Mo3 O5 82.17(16) . . ?
O2B Mo3 O5 83.6(5) . . ?
O26 Mo4 O11 102.9(2) . . ?
O26 Mo4 O10 99.8(2) . . ?
O11 Mo4 O10 157.31(18) . . ?
O26 Mo4 N3B 91.3(5) . . ?
O11 Mo4 N3B 91.9(4) . . ?
O10 Mo4 N3B 87.5(4) . . ?
O26 Mo4 O17 95.7(2) . . ?
O11 Mo4 O17 87.6(2) . . ?
O10 Mo4 O17 90.3(2) . . ?
N3B Mo4 O17 172.9(5) . . ?
O26 Mo4 O3A 100.1(4) . . ?
O11 Mo4 O3A 84.8(3) . . ?
O10 Mo4 O3A 91.2(4) . . ?
O17 Mo4 O3A 163.6(4) . . ?
O26 Mo4 O5 172.5(2) . . ?
O11 Mo4 O5 84.20(16) . . ?
O10 Mo4 O5 73.14(15) . . ?
N3B Mo4 O5 91.1(4) . . ?
O17 Mo4 O5 81.89(17) . . ?
O3A Mo4 O5 82.9(4) . . ?
O27 Mo5 O11 101.6(2) . . ?
O27 Mo5 O12 100.7(2) . . ?
O11 Mo5 O12 157.67(18) . . ?
O27 Mo5 N3A 92.4(5) . . ?
O11 Mo5 N3A 90.8(4) . . ?
O12 Mo5 N3A 88.3(4) . . ?
O27 Mo5 O18 96.8(2) . . ?
O11 Mo5 O18 87.4(2) . . ?
O12 Mo5 O18 90.02(19) . . ?
N3A Mo5 O18 170.8(4) . . ?
O27 Mo5 O3B 99.0(5) . . ?
O11 Mo5 O3B 85.0(4) . . ?
O12 Mo5 O3B 91.5(4) . . ?
O18 Mo5 O3B 163.5(4) . . ?
O27 Mo5 O6 173.73(19) . . ?
O11 Mo5 O6 84.36(16) . . ?
O12 Mo5 O6 73.32(16) . . ?
N3A Mo5 O6 89.2(4) . . ?
O18 Mo5 O6 81.58(17) . . ?
O3B Mo5 O6 83.1(5) . . ?
O28 Mo6 O13 101.7(2) . . ?
O28 Mo6 O12 100.2(2) . . ?
O13 Mo6 O12 158.08(18) . . ?
O28 Mo6 N1B 92.0(5) . . ?
O13 Mo6 N1B 90.5(3) . . ?
O12 Mo6 N1B 88.2(4) . . ?
O28 Mo6 O19 95.9(2) . . ?
O13 Mo6 O19 87.9(2) . . ?
O12 Mo6 O19 90.41(18) . . ?
N1B Mo6 O19 172.1(5) . . ?
O28 Mo6 O1A 101.0(5) . . ?
O13 Mo6 O1A 83.5(4) . . ?
O12 Mo6 O1A 91.8(4) . . ?
O19 Mo6 O1A 162.2(5) . . ?
O28 Mo6 O6 173.1(2) . . ?
O13 Mo6 O6 84.97(16) . . ?
O12 Mo6 O6 73.14(16) . . ?
N1B Mo6 O6 89.9(5) . . ?
O19 Mo6 O6 82.27(16) . . ?
O1A Mo6 O6 81.5(5) . . ?
O29A Mo7A O20A 99.1(5) . . ?
O29A Mo7A O19 101.5(4) . . ?
O20A Mo7A O19 158.1(4) . . ?
O29A Mo7A O22A 99.3(6) . . ?
O20A Mo7A O22A 84.6(6) . . ?
O19 Mo7A O22A 84.9(5) . . ?
O29A Mo7A O14 100.8(5) . . ?
O20A Mo7A O14 87.1(4) . . ?
O19 Mo7A O14 96.2(2) . . ?
O22A Mo7A O14 159.2(4) . . ?
O29A Mo7A O7 173.1(4) . . ?
O20A Mo7A O7 74.8(4) . . ?
O19 Mo7A O7 84.14(18) . . ?
O22A Mo7A O7 77.1(4) . . ?
O14 Mo7A O7 82.35(19) . . ?
O30A Mo8A O16 100.7(4) . . ?
O30A Mo8A O20A 100.2(5) . . ?
O16 Mo8A O20A 158.5(4) . . ?
O30A Mo8A O15 101.2(4) . . ?
O16 Mo8A O15 93.4(2) . . ?
O20A Mo8A O15 87.7(4) . . ?
O30A Mo8A O21A 101.0(6) . . ?
O16 Mo8A O21A 90.0(4) . . ?
O20A Mo8A O21A 80.8(6) . . ?
O15 Mo8A O21A 156.4(5) . . ?
O30A Mo8A O7 173.6(3) . . ?
O16 Mo8A O7 84.03(18) . . ?
O20A Mo8A O7 74.8(4) . . ?
O15 Mo8A O7 82.59(18) . . ?
O21A Mo8A O7 74.6(5) . . ?
O31A Mo9A O21A 98.8(6) . . ?
O31A Mo9A O18 103.2(5) . . ?
O21A Mo9A O18 156.6(4) . . ?
O31A Mo9A O17 99.4(5) . . ?
O21A Mo9A O17 86.3(4) . . ?
O18 Mo9A O17 97.9(2) . . ?
O31A Mo9A O22A 101.9(6) . . ?
O21A Mo9A O22A 83.8(6) . . ?
O18 Mo9A O22A 83.8(5) . . ?
O17 Mo9A O22A 157.6(4) . . ?
O31A Mo9A O7 173.3(4) . . ?
O21A Mo9A O7 74.7(4) . . ?
O18 Mo9A O7 82.99(19) . . ?
O17 Mo9A O7 82.11(19) . . ?
O22A Mo9A O7 75.9(4) . . ?
O29B Mo7B O20B 100.0(5) . . ?
O29B Mo7B O15 105.2(5) . . ?
O20B Mo7B O15 82.0(5) . . ?
O29B Mo7B O22B 102.4(6) . . ?
O20B Mo7B O22B 92.9(6) . . ?
O15 Mo7B O22B 152.4(4) . . ?
O29B Mo7B O14 104.1(4) . . ?
O20B Mo7B O14 155.8(4) . . ?
O15 Mo7B O14 93.4(2) . . ?
O22B Mo7B O14 80.1(4) . . ?
O29B Mo7B O7 173.2(4) . . ?
O20B Mo7B O7 76.0(4) . . ?
O15 Mo7B O7 79.89(19) . . ?
O22B Mo7B O7 72.5(4) . . ?
O14 Mo7B O7 79.80(18) . . ?
O30B Mo8B O20B 100.9(7) . . ?
O30B Mo8B O16 104.2(5) . . ?
O20B Mo8B O16 85.1(5) . . ?
O30B Mo8B O21B 101.8(6) . . ?
O20B Mo8B O21B 92.9(7) . . ?
O16 Mo8B O21B 153.8(4) . . ?
O30B Mo8B O17 101.6(6) . . ?
O20B Mo8B O17 157.3(4) . . ?
O16 Mo8B O17 92.2(2) . . ?
O21B Mo8B O17 79.6(5) . . ?
O30B Mo8B O7 173.3(5) . . ?
O20B Mo8B O7 77.2(4) . . ?
O16 Mo8B O7 82.04(18) . . ?
O21B Mo8B O7 72.0(4) . . ?
O17 Mo8B O7 80.10(17) . . ?
O31B Mo9B O22B 98.2(7) . . ?
O31B Mo9B O21B 101.4(7) . . ?
O22B Mo9B O21B 96.2(7) . . ?
O31B Mo9B O19 101.2(5) . . ?
O22B Mo9B O19 83.3(5) . . ?
O21B Mo9B O19 157.2(5) . . ?
O31B Mo9B O18 103.5(6) . . ?
O22B Mo9B O18 158.1(5) . . ?
O21B Mo9B O18 82.5(6) . . ?
O19 Mo9B O18 89.5(2) . . ?
O31B Mo9B O7 174.3(5) . . ?
O22B Mo9B O7 77.4(5) . . ?
O21B Mo9B O7 75.6(5) . . ?
O19 Mo9B O7 82.13(19) . . ?
O18 Mo9B O7 81.11(18) . . ?
P1 O4 Mo2 128.0(2) . . ?
P1 O4 Mo1 127.6(2) . . ?
Mo2 O4 Mo1 90.16(14) . . ?
P1 O5 Mo3 127.4(2) . . ?
P1 O5 Mo4 128.1(2) . . ?
Mo3 O5 Mo4 90.22(13) . . ?
P1 O6 Mo5 128.0(2) . . ?
P1 O6 Mo6 126.9(2) . . ?
Mo5 O6 Mo6 89.91(14) . . ?
P1 O7 Mo8A 127.0(3) . . ?
P1 O7 Mo9B 128.8(3) . . ?
P1 O7 Mo7A 124.7(3) . . ?
Mo8A O7 Mo7A 90.76(15) . . ?
P1 O7 Mo8B 127.3(3) . . ?
Mo9B O7 Mo8B 87.87(16) . . ?
P1 O7 Mo9A 124.4(2) . . ?
Mo8A O7 Mo9A 89.97(15) . . ?
Mo7A O7 Mo9A 88.86(17) . . ?
P1 O7 Mo7B 126.1(2) . . ?
Mo9B O7 Mo7B 86.59(16) . . ?
Mo8B O7 Mo7B 86.41(15) . . ?
Mo2 O8 Mo1 123.2(2) . . ?
Mo3 O9 Mo2 156.3(3) . . ?
Mo4 O10 Mo3 123.0(2) . . ?
Mo4 O11 Mo5 157.0(3) . . ?
Mo6 O12 Mo5 123.3(2) . . ?
Mo6 O13 Mo1 156.1(3) . . ?
Mo7A O14 Mo1 141.4(3) . . ?
Mo7B O14 Mo1 138.0(3) . . ?
Mo7B O15 Mo2 140.3(3) . . ?
Mo2 O15 Mo8A 142.3(3) . . ?
Mo8B O16 Mo3 141.3(3) . . ?
Mo8A O16 Mo3 142.9(3) . . ?
Mo9A O17 Mo4 140.2(3) . . ?
Mo4 O17 Mo8B 137.4(3) . . ?
Mo9A O18 Mo5 142.9(3) . . ?
Mo5 O18 Mo9B 140.2(3) . . ?
Mo7A O19 Mo6 143.1(3) . . ?
Mo6 O19 Mo9B 140.9(3) . . ?
Mo7A O20A Mo8A 119.6(5) . . ?
Mo9A O21A Mo8A 120.5(6) . . ?
Mo7A O22A Mo9A 118.1(6) . . ?
Mo8B O20B Mo7B 120.0(7) . . ?
Mo9B O21B Mo8B 123.2(7) . . ?
Mo9B O22B Mo7B 122.5(7) . . ?
C11A N1A C13A 108.0 . . ?
C11A N1A Mo1 133.8(6) . . ?
C13A N1A Mo1 117.4(6) . . ?
N1A C11A C12A 108.0 . . ?
N1A C11A H11A 126.0 . . ?
C12A C11A H11A 126.0 . . ?
N11A C12A C11A 108.0 . . ?
N11A C12A H12A 126.0 . . ?
C11A C12A H12A 126.0 . . ?
C1 N11A C12A 133.7(7) . . ?
C1 N11A C13A 118.3(7) . . ?
C12A N11A C13A 108.0 . . ?
N11A C13A N1A 108.0 . . ?
N11A C13A H13A 126.0 . . ?
N1A C13A H13A 126.0 . . ?
N11A C1 C2 109.8(5) . . ?
N11A C1 C6 130.2(5) . . ?
C2 C1 C6 120.0 . . ?
C2 C1 H1 120.0 . . ?
C6 C1 H1 120.0 . . ?
C1 C2 C3 120.0 . . ?
C1 C2 H2 120.0 . . ?
C3 C2 H2 120.0 . . ?
C4 C3 C2 120.0 . . ?
C4 C3 H3 120.0 . . ?
C2 C3 H3 120.0 . . ?
C3 C4 C5 120.0 . . ?
C3 C4 H4 120.0 . . ?
C5 C4 H4 120.0 . . ?
C4 C5 C6 120.0 . . ?
C4 C5 H5 120.0 . . ?
C6 C5 H5 120.0 . . ?
N11B C6 C5 108.9(5) . . ?
N11B C6 C1 131.1(5) . . ?
C5 C6 C1 120.0 . . ?
C5 C6 H6 120.0 . . ?
C1 C6 H6 120.0 . . ?
C11B N1B C13B 108.0 . . ?
C11B N1B Mo6 130.8(5) . . ?
C13B N1B Mo6 120.4(6) . . ?
N1B C11B C12B 108.0 . . ?
N1B C11B H11B 126.0 . . ?
C12B C11B H11B 126.0 . . ?
N11B C12B C11B 108.0 . . ?
N11B C12B H12B 126.0 . . ?
C11B C12B H12B 126.0 . . ?
C6 N11B C13B 117.0(6) . . ?
C6 N11B C12B 134.9(6) . . ?
C13B N11B C12B 108.0 . . ?
N11B C13B N1B 108.0 . . ?
N11B C13B H13B 126.0 . . ?
N1B C13B H13B 126.0 . . ?
C23A N2A C21A 108.0 . . ?
C23A N2A Mo3 117.6(6) . . ?
C21A N2A Mo3 134.0(6) . . ?
C22A C21A N2A 108.0 . . ?
C22A C21A H21A 126.0 . . ?
N2A C21A H21A 126.0 . . ?
C21A C22A N21A 108.0 . . ?
C21A C22A H22A 126.0 . . ?
N21A C22A H22A 126.0 . . ?
C23A N21A C22A 108.0 . . ?
N21A C23A N2A 108.0 . . ?
N21A C23A H23A 126.0 . . ?
N2A C23A H23A 126.0 . . ?
C21B N2B C23B 108.0 . . ?
C21B N2B Mo2 132.6(7) . . ?
C23B N2B Mo2 118.6(7) . . ?
N2B C21B C22B 108.0 . . ?
N2B C21B H21B 126.0 . . ?
C22B C21B H21B 126.0 . . ?
N21B C22B C21B 108.0 . . ?
N21B C22B H22B 126.0 . . ?
C21B C22B H22B 126.0 . . ?
C22B N21B C23B 108.0 . . ?
N21B C23B N2B 108.0 . . ?
N21B C23B H23B 126.0 . . ?
N2B C23B H23B 126.0 . . ?
C31A N3A C33A 108.0 . . ?
C31A N3A Mo5 130.7(6) . . ?
C33A N3A Mo5 120.6(6) . . ?
N3A C31A C32A 108.0 . . ?
N3A C31A H31A 126.0 . . ?
C32A C31A H31A 126.0 . . ?
C31A C32A N31A 108.0 . . ?
C31A C32A H32A 126.0 . . ?
N31A C32A H32A 126.0 . . ?
C33A N31A C32A 108.0 . . ?
N3A C33A N31A 108.0 . . ?
N3A C33A H33A 126.0 . . ?
N31A C33A H33A 126.0 . . ?
C31B N3B C33B 108.0 . . ?
C31B N3B Mo4 132.4(6) . . ?
C33B N3B Mo4 119.1(7) . . ?
C32B C31B N3B 108.0 . . ?
C32B C31B H31B 126.0 . . ?
N3B C31B H31B 126.0 . . ?
N31B C32B C31B 108.0 . . ?
N31B C32B H32B 126.0 . . ?
C31B C32B H32B 126.0 . . ?
C32B N31B C33B 108.0 . . ?
N31B C33B N3B 108.0 . . ?
N31B C33B H33B 126.0 . . ?
N3B C33B H33B 126.0 . . ?

loop_
_geom_bond_atom_site_label_1
_geom_bond_atom_site_label_2
_geom_bond_distance
_geom_bond_site_symmetry_2
_geom_bond_publ_flag
P1 O5 1.533(4) . ?
P1 O4 1.535(4) . ?
P1 O7 1.542(4) . ?
P1 O6 1.551(4) . ?
Mo1 O23 1.704(4) . ?
Mo1 O8 1.884(4) . ?
Mo1 O13 1.886(4) . ?
Mo1 N1A 1.935(8) . ?
Mo1 O14 2.017(4) . ?
Mo1 O1B 2.048(11) . ?
Mo1 O4 2.345(4) . ?
Mo2 O24 1.708(5) . ?
Mo2 O8 1.875(4) . ?
Mo2 O9 1.879(4) . ?
Mo2 N2B 1.918(7) . ?
Mo2 O15 1.992(4) . ?
Mo2 O2A 2.119(11) . ?
Mo2 O4 2.324(4) . ?
Mo3 O25 1.698(4) . ?
Mo3 O9 1.876(4) . ?
Mo3 O10 1.897(4) . ?
Mo3 N2A 1.969(7) . ?
Mo3 O16 1.998(4) . ?
Mo3 O2B 2.011(10) . ?
Mo3 O5 2.332(4) . ?
Mo4 O26 1.677(5) . ?
Mo4 O11 1.871(5) . ?
Mo4 O10 1.881(4) . ?
Mo4 N3B 1.917(7) . ?
Mo4 O17 2.020(4) . ?
Mo4 O3A 2.108(11) . ?
Mo4 O5 2.354(4) . ?
Mo5 O27 1.702(5) . ?
Mo5 O11 1.878(4) . ?
Mo5 O12 1.883(4) . ?
Mo5 N3A 1.887(7) . ?
Mo5 O18 2.017(4) . ?
Mo5 O3B 2.114(12) . ?
Mo5 O6 2.335(4) . ?
Mo6 O28 1.694(5) . ?
Mo6 O13 1.874(4) . ?
Mo6 O12 1.876(4) . ?
Mo6 N1B 1.963(7) . ?
Mo6 O19 1.987(4) . ?
Mo6 O1A 2.040(11) . ?
Mo6 O6 2.347(4) . ?
Mo7A O29A 1.728(10) . ?
Mo7A O20A 1.902(13) . ?
Mo7A O19 1.903(5) . ?
Mo7A O22A 1.963(15) . ?
Mo7A O14 1.972(5) . ?
Mo7A O7 2.402(5) . ?
Mo8A O30A 1.705(9) . ?
Mo8A O16 1.979(5) . ?
Mo8A O20A 1.999(13) . ?
Mo8A O15 2.014(5) . ?
Mo8A O21A 2.018(17) . ?
Mo8A O7 2.334(5) . ?
Mo9A O31A 1.727(11) . ?
Mo9A O21A 1.865(19) . ?
Mo9A O18 1.873(5) . ?
Mo9A O17 1.960(5) . ?
Mo9A O22A 1.985(15) . ?
Mo9A O7 2.434(5) . ?
Mo7B O29B 1.728(10) . ?
Mo7B O20B 1.940(13) . ?
Mo7B O15 1.965(6) . ?
Mo7B O22B 1.972(16) . ?
Mo7B O14 2.005(5) . ?
Mo7B O7 2.478(4) . ?
Mo8B O30B 1.718(12) . ?
Mo8B O20B 1.940(12) . ?
Mo8B O16 1.952(5) . ?
Mo8B O21B 1.965(16) . ?
Mo8B O17 2.069(6) . ?
Mo8B O7 2.431(4) . ?
Mo9B O31B 1.671(13) . ?
Mo9B O22B 1.825(13) . ?
Mo9B O21B 1.827(15) . ?
Mo9B O19 2.033(5) . ?
Mo9B O18 2.042(6) . ?
Mo9B O7 2.377(5) . ?
N1A C11A 1.4200 . ?
N1A C13A 1.4200 . ?
C11A C12A 1.4200 . ?
C11A H11A 0.9500 . ?
C12A N11A 1.4200 . ?
C12A H12A 0.9500 . ?
N11A C1 1.386(8) . ?
N11A C13A 1.4200 . ?
C13A H13A 0.9500 . ?
C1 C2 1.3900 . ?
C1 C6 1.3900 . ?
C1 H1 0.9500 . ?
C2 C3 1.3900 . ?
C2 H2 0.9500 . ?
C3 C4 1.3900 . ?
C3 H3 0.9500 . ?
C4 C5 1.3900 . ?
C4 H4 0.9500 . ?
C5 C6 1.3900 . ?
C5 H5 0.9500 . ?
C6 N11B 1.339(7) . ?
C6 H6 0.9500 . ?
N1B C11B 1.4200 . ?
N1B C13B 1.4200 . ?
C11B C12B 1.4200 . ?
C11B H11B 0.9500 . ?
C12B N11B 1.4200 . ?
C12B H12B 0.9500 . ?
N11B C13B 1.4200 . ?
C13B H13B 0.9500 . ?
N2A C23A 1.4200 . ?
N2A C21A 1.4200 . ?
C21A C22A 1.4200 . ?
C21A H21A 0.9500 . ?
C22A N21A 1.4200 . ?
C22A H22A 0.9500 . ?
N21A C23A 1.4200 . ?
C23A H23A 0.9500 . ?
N2B C21B 1.4200 . ?
N2B C23B 1.4200 . ?
C21B C22B 1.4200 . ?
C21B H21B 0.9500 . ?
C22B N21B 1.4200 . ?
C22B H22B 0.9500 . ?
N21B C23B 1.4200 . ?
C23B H23B 0.9500 . ?
N3A C31A 1.4200 . ?
N3A C33A 1.4200 . ?
C31A C32A 1.4200 . ?
C31A H31A 0.9500 . ?
C32A N31A 1.4200 . ?
C32A H32A 0.9500 . ?
N31A C33A 1.4200 . ?
C33A H33A 0.9500 . ?
N3B C31B 1.4200 . ?
N3B C33B 1.4200 . ?
C31B C32B 1.4200 . ?
C31B H31B 0.9500 . ?
C32B N31B 1.4200 . ?
C32B H32B 0.9500 . ?
N31B C33B 1.4200 . ?
C33B H33B 0.9500 . ?

loop_
_geom_torsion_atom_site_label_1
_geom_torsion_atom_site_label_2
_geom_torsion_atom_site_label_3
_geom_torsion_atom_site_label_4
_geom_torsion
_geom_torsion_site_symmetry_1
_geom_torsion_site_symmetry_2
_geom_torsion_site_symmetry_3
_geom_torsion_site_symmetry_4
_geom_torsion_publ_flag
O5 P1 O4 Mo2 -56.1(3) . . . . ?
O7 P1 O4 Mo2 63.0(3) . . . . ?
O6 P1 O4 Mo2 -177.3(2) . . . . ?
O5 P1 O4 Mo1 176.6(2) . . . . ?
O7 P1 O4 Mo1 -64.2(3) . . . . ?
O6 P1 O4 Mo1 55.4(3) . . . . ?
O4 P1 O5 Mo3 55.1(3) . . . . ?
O7 P1 O5 Mo3 -64.2(3) . . . . ?
O6 P1 O5 Mo3 177.1(2) . . . . ?
O4 P1 O5 Mo4 -177.7(2) . . . . ?
O7 P1 O5 Mo4 63.1(3) . . . . ?
O6 P1 O5 Mo4 -55.6(3) . . . . ?
O5 P1 O6 Mo5 56.1(3) . . . . ?
O4 P1 O6 Mo5 178.1(2) . . . . ?
O7 P1 O6 Mo5 -62.4(3) . . . . ?
O5 P1 O6 Mo6 -178.1(2) . . . . ?
O4 P1 O6 Mo6 -56.2(3) . . . . ?
O7 P1 O6 Mo6 63.3(3) . . . . ?
O5 P1 O7 Mo8A 59.7(3) . . . . ?
O4 P1 O7 Mo8A -60.7(4) . . . . ?
O6 P1 O7 Mo8A 178.6(3) . . . . ?
O5 P1 O7 Mo9B -120.4(3) . . . . ?
O4 P1 O7 Mo9B 119.3(3) . . . . ?
O6 P1 O7 Mo9B -1.4(4) . . . . ?
O5 P1 O7 Mo7A -177.6(3) . . . . ?
O4 P1 O7 Mo7A 62.1(4) . . . . ?
O6 P1 O7 Mo7A -58.6(3) . . . . ?
O5 P1 O7 Mo8B 3.1(4) . . . . ?
O4 P1 O7 Mo8B -117.3(3) . . . . ?
O6 P1 O7 Mo8B 122.0(3) . . . . ?
O5 P1 O7 Mo9A -61.2(4) . . . . ?
O4 P1 O7 Mo9A 178.4(3) . . . . ?
O6 P1 O7 Mo9A 57.7(4) . . . . ?
O5 P1 O7 Mo7B 120.3(3) . . . . ?
O4 P1 O7 Mo7B -0.1(4) . . . . ?
O6 P1 O7 Mo7B -120.8(3) . . . . ?
O24 Mo2 O8 Mo1 -171.8(3) . . . . ?
O9 Mo2 O8 Mo1 9.5(7) . . . . ?
N2B Mo2 O8 Mo1 96.0(5) . . . . ?
O15 Mo2 O8 Mo1 -75.9(3) . . . . ?
O2A Mo2 O8 Mo1 88.9(5) . . . . ?
O4 Mo2 O8 Mo1 5.1(2) . . . . ?
O23 Mo1 O8 Mo2 172.8(3) . . . . ?
O13 Mo1 O8 Mo2 -7.3(7) . . . . ?
N1A Mo1 O8 Mo2 -96.7(5) . . . . ?
O14 Mo1 O8 Mo2 76.0(3) . . . . ?
O1B Mo1 O8 Mo2 -86.6(5) . . . . ?
O4 Mo1 O8 Mo2 -5.1(2) . . . . ?
O25 Mo3 O9 Mo2 -138.7(6) . . . . ?
O10 Mo3 O9 Mo2 41.0(9) . . . . ?
N2A Mo3 O9 Mo2 129.5(7) . . . . ?
O16 Mo3 O9 Mo2 -43.0(6) . . . . ?
O2B Mo3 O9 Mo2 123.4(7) . . . . ?
O5 Mo3 O9 Mo2 39.3(5) . . . . ?
O24 Mo2 O9 Mo3 137.5(6) . . . . ?
O8 Mo2 O9 Mo3 -43.8(9) . . . . ?
N2B Mo2 O9 Mo3 -129.2(7) . . . . ?
O15 Mo2 O9 Mo3 42.3(6) . . . . ?
O2A Mo2 O9 Mo3 -124.8(7) . . . . ?
O4 Mo2 O9 Mo3 -39.6(5) . . . . ?
O26 Mo4 O10 Mo3 -172.6(3) . . . . ?
O11 Mo4 O10 Mo3 7.6(7) . . . . ?
N3B Mo4 O10 Mo3 96.6(5) . . . . ?
O17 Mo4 O10 Mo3 -76.7(3) . . . . ?
O3A Mo4 O10 Mo3 87.0(5) . . . . ?
O5 Mo4 O10 Mo3 4.7(2) . . . . ?
O25 Mo3 O10 Mo4 173.2(3) . . . . ?
O9 Mo3 O10 Mo4 -6.5(7) . . . . ?
N2A Mo3 O10 Mo4 -95.9(5) . . . . ?
O16 Mo3 O10 Mo4 77.0(3) . . . . ?
O2B Mo3 O10 Mo4 -87.3(5) . . . . ?
O5 Mo3 O10 Mo4 -4.8(2) . . . . ?
O26 Mo4 O11 Mo5 136.5(6) . . . . ?
O10 Mo4 O11 Mo5 -43.7(9) . . . . ?
N3B Mo4 O11 Mo5 -131.8(7) . . . . ?
O17 Mo4 O11 Mo5 41.2(6) . . . . ?
O3A Mo4 O11 Mo5 -124.3(7) . . . . ?
O5 Mo4 O11 Mo5 -40.9(6) . . . . ?
O27 Mo5 O11 Mo4 -136.9(6) . . . . ?
O12 Mo5 O11 Mo4 43.1(9) . . . . ?
N3A Mo5 O11 Mo4 130.4(7) . . . . ?
O18 Mo5 O11 Mo4 -40.5(6) . . . . ?
O3B Mo5 O11 Mo4 124.8(8) . . . . ?
O6 Mo5 O11 Mo4 41.3(6) . . . . ?
O28 Mo6 O12 Mo5 -172.7(3) . . . . ?
O13 Mo6 O12 Mo5 8.8(6) . . . . ?
N1B Mo6 O12 Mo5 95.7(5) . . . . ?
O19 Mo6 O12 Mo5 -76.5(3) . . . . ?
O1A Mo6 O12 Mo5 85.8(5) . . . . ?
O6 Mo6 O12 Mo5 5.3(2) . . . . ?
O27 Mo5 O12 Mo6 172.8(3) . . . . ?
O11 Mo5 O12 Mo6 -7.1(6) . . . . ?
N3A Mo5 O12 Mo6 -95.0(5) . . . . ?
O18 Mo5 O12 Mo6 75.9(3) . . . . ?
O3B Mo5 O12 Mo6 -87.7(5) . . . . ?
O6 Mo5 O12 Mo6 -5.3(2) . . . . ?
O28 Mo6 O13 Mo1 137.8(6) . . . . ?
O12 Mo6 O13 Mo1 -43.6(9) . . . . ?
N1B Mo6 O13 Mo1 -130.0(7) . . . . ?
O19 Mo6 O13 Mo1 42.2(6) . . . . ?
O1A Mo6 O13 Mo1 -122.2(8) . . . . ?
O6 Mo6 O13 Mo1 -40.2(6) . . . . ?
O23 Mo1 O13 Mo6 -138.4(6) . . . . ?
O8 Mo1 O13 Mo6 41.7(9) . . . . ?
N1A Mo1 O13 Mo6 129.8(7) . . . . ?
O14 Mo1 O13 Mo6 -42.4(6) . . . . ?
O1B Mo1 O13 Mo6 122.7(7) . . . . ?
O4 Mo1 O13 Mo6 39.6(6) . . . . ?
O31A Mo9A O18 Mo5 -115.3(6) . . . . ?
O21A Mo9A O18 Mo5 85.4(12) . . . . ?
O17 Mo9A O18 Mo5 -13.6(5) . . . . ?
O22A Mo9A O18 Mo5 143.9(6) . . . . ?
O7 Mo9A O18 Mo5 67.4(5) . . . . ?
O31A Mo9A O21A Mo8A 177.8(8) . . . . ?
O18 Mo9A O21A Mo8A -22.6(17) . . . . ?
O17 Mo9A O21A Mo8A 78.8(7) . . . . ?
O22A Mo9A O21A Mo8A -81.1(8) . . . . ?
O7 Mo9A O21A Mo8A -4.0(6) . . . . ?
O31B Mo9B O21B Mo8B -164.2(10) . . . . ?
O22B Mo9B O21B Mo8B -64.5(11) . . . . ?
O19 Mo9B O21B Mo8B 23(2) . . . . ?
O18 Mo9B O21B Mo8B 93.5(10) . . . . ?
O7 Mo9B O21B Mo8B 10.8(8) . . . . ?
O31B Mo9B O22B Mo7B 167.1(9) . . . . ?
O21B Mo9B O22B Mo7B 64.6(9) . . . . ?
O19 Mo9B O22B Mo7B -92.5(8) . . . . ?
O18 Mo9B O22B Mo7B -21(2) . . . . ?
O7 Mo9B O22B Mo7B -9.1(7) . . . . ?
C13A N1A C11A C12A 0.0 . . . . ?
Mo1 N1A C11A C12A -168.7(14) . . . . ?
N1A C11A C12A N11A 0.0 . . . . ?
C11A C12A N11A C1 179.4(12) . . . . ?
C11A C12A N11A C13A 0.0 . . . . ?
C1 N11A C13A N1A -179.5(10) . . . . ?
C12A N11A C13A N1A 0.0 . . . . ?
C11A N1A C13A N11A 0.0 . . . . ?
Mo1 N1A C13A N11A 170.8(11) . . . . ?
C12A N11A C1 C2 -7.9(10) . . . . ?
C13A N11A C1 C2 171.5(7) . . . . ?
C12A N11A C1 C6 173.6(6) . . . . ?
C13A N11A C1 C6 -7.1(11) . . . . ?
N11A C1 C2 C3 -178.7(6) . . . . ?
C6 C1 C2 C3 0.0 . . . . ?
C1 C2 C3 C4 0.0 . . . . ?
C2 C3 C4 C5 0.0 . . . . ?
C3 C4 C5 C6 0.0 . . . . ?
C4 C5 C6 N11B 179.8(6) . . . . ?
C4 C5 C6 C1 0.0 . . . . ?
C2 C1 C6 N11B -179.8(8) . . . . ?
N11A C1 C6 C5 178.4(7) . . . . ?
C2 C1 C6 C5 0.0 . . . . ?
C13B N1B C11B C12B 0.0 . . . . ?
Mo6 N1B C11B C12B 169.7(13) . . . . ?
N1B C11B C12B N11B 0.0 . . . . ?
C5 C6 N11B C13B -171.3(7) . . . . ?
C1 C6 N11B C13B 8.5(11) . . . . ?
C5 C6 N11B C12B 6.3(10) . . . . ?
C1 C6 N11B C12B -173.9(6) . . . . ?
C11B C12B N11B C6 -177.8(12) . . . . ?
C11B C12B N11B C13B 0.0 . . . . ?
C6 N11B C13B N1B 178.2(10) . . . . ?
C12B N11B C13B N1B 0.0 . . . . ?
C11B N1B C13B N11B 0.0 . . . . ?
Mo6 N1B C13B N11B -171.0(12) . . . . ?
C23A N2A C21A C22A 0.0 . . . . ?
Mo3 N2A C21A C22A -172.3(14) . . . . ?
N2A C21A C22A N21A 0.0 . . . . ?
C21A C22A N21A C23A 0.0 . . . . ?
C22A N21A C23A N2A 0.0 . . . . ?
C21A N2A C23A N21A 0.0 . . . . ?
Mo3 N2A C23A N21A 173.8(11) . . . . ?
C23B N2B C21B C22B 0.0 . . . . ?
Mo2 N2B C21B C22B 169.1(14) . . . . ?
N2B C21B C22B N21B 0.0 . . . . ?
C21B C22B N21B C23B 0.0 . . . . ?
C22B N21B C23B N2B 0.0 . . . . ?
C21B N2B C23B N21B 0.0 . . . . ?
Mo2 N2B C23B N21B -170.9(12) . . . . ?
O27 Mo5 N3A C31A 70.2(9) . . . . ?
O11 Mo5 N3A C31A 171.9(9) . . . . ?
O12 Mo5 N3A C31A -30.4(9) . . . . ?
O6 Mo5 N3A C31A -103.8(9) . . . . ?
O27 Mo5 N3A C33A -98.6(7) . . . . ?
O11 Mo5 N3A C33A 3.1(7) . . . . ?
O12 Mo5 N3A C33A 160.8(7) . . . . ?
O6 Mo5 N3A C33A 87.5(7) . . . . ?
C33A N3A C31A C32A 0.0 . . . . ?
Mo5 N3A C31A C32A -169.8(12) . . . . ?
N3A C31A C32A N31A 0.0 . . . . ?
C31A C32A N31A C33A 0.0 . . . . ?
C31A N3A C33A N31A 0.0 . . . . ?
Mo5 N3A C33A N31A 171.1(11) . . . . ?
C32A N31A C33A N3A 0.0 . . . . ?
C33B N3B C31B C32B 0.0 . . . . ?
Mo4 N3B C31B C32B 171.2(12) . . . . ?
N3B C31B C32B N31B 0.0 . . . . ?
C31B C32B N31B C33B 0.0 . . . . ?
C32B N31B C33B N3B 0.0 . . . . ?
C31B N3B C33B N31B 0.0 . . . . ?
Mo4 N3B C33B N31B -172.6(10) . . . . ?
